data_7704776
loop_
_publ_author_name
'Hummel, Thorsten'
'Leis, Wolfgang'
'Eckhardt, Aaron'
'Str\"obele, Markus'
'Enseling, David'
'J\"ustel, Thomas'
'Meyer, Hans-J\"urgen'

_publ_section_title
;
 Energy transfer in supramolecular
 [Crypt-RE]-[W<sub>6</sub>I<sub>14</sub>] solids.
;
_journal_issue 28
_journal_name_full 'Dalton transactions (Cambridge, England : 2003)'
_journal_page_first 9795
_journal_page_last 9803
_journal_paper_doi 10.1039/d0dt01705a
_journal_volume 49
_journal_year 2020
_chemical_formula_moiety 'C108.20 H160.36 I42 Lu2 N16 O16.42 S9.42 W18'
_chemical_formula_sum 'C108.2 H160.36 I42 Lu2 N16 O16.42 S9.42 W18'
_chemical_formula_weight 11239.12
_space_group_crystal_system monoclinic
_space_group_IT_number 14
_space_group_name_Hall '-P 2ybc'
_space_group_name_H-M_alt 'P 1 21/c 1'
_atom_sites_solution_hydrogens mixed
_atom_sites_solution_primary direct
_atom_sites_solution_secondary difmap
_audit_creation_method SHELXL-2014/7
_audit_update_record
;
2019-07-15 deposited with the CCDC.	2020-06-30 downloaded from the CCDC.
;
_cell_angle_alpha 90
_cell_angle_beta 101.658(5)
_cell_angle_gamma 90
_cell_formula_units_Z 2
_cell_length_a 14.576(6)
_cell_length_b 24.514(11)
_cell_length_c 30.756(13)
_cell_measurement_reflns_used 799
_cell_measurement_temperature 100(2)
_cell_measurement_theta_max 25.86
_cell_measurement_theta_min 2.870
_cell_volume 10763(8)
_computing_cell_refinement 'SAINT V8.37A (Bruker AXS Inc., 2015)'
_computing_data_collection 'APEX3 v2016.5-0 (Bruker AXS)'
_computing_data_reduction 'SAINT V8.37A (Bruker AXS Inc., 2015)'
_computing_structure_refinement 'SHELXL-2014/7 (Sheldrick, 2014)'
_computing_structure_solution 'XT, VERSION 2014/5,SHELXS-13 (Sheldrick 2008)'
_diffrn_ambient_temperature 100(2)
_diffrn_measured_fraction_theta_full 1.000
_diffrn_measured_fraction_theta_max 1.000
_diffrn_measurement_device_type 'Bruker APEX II DUO'
_diffrn_measurement_method 'omega scans'
_diffrn_radiation_type MoK\a
_diffrn_radiation_wavelength 0.71073
_diffrn_reflns_av_R_equivalents 0.0887
_diffrn_reflns_av_unetI/netI 0.0473
_diffrn_reflns_Laue_measured_fraction_full 1.000
_diffrn_reflns_Laue_measured_fraction_max 1.000
_diffrn_reflns_limit_h_max 17
_diffrn_reflns_limit_h_min -17
_diffrn_reflns_limit_k_max 29
_diffrn_reflns_limit_k_min -29
_diffrn_reflns_limit_l_max 36
_diffrn_reflns_limit_l_min -36
_diffrn_reflns_number 160431
_diffrn_reflns_point_group_measured_fraction_full 1.000
_diffrn_reflns_point_group_measured_fraction_max 1.000
_diffrn_reflns_theta_full 25.027
_diffrn_reflns_theta_max 25.027
_diffrn_reflns_theta_min 1.352
_diffrn_source 'ImuS-focus sealed tube'
_exptl_absorpt_coefficient_mu 16.640
_exptl_absorpt_correction_T_max 0.7455
_exptl_absorpt_correction_T_min 0.3189
_exptl_absorpt_correction_type multi-scan
_exptl_absorpt_process_details SADABS
_exptl_crystal_colour brown
_exptl_crystal_density_diffrn 3.468
_exptl_crystal_description needle
_exptl_crystal_F_000 9807
_exptl_crystal_size_max 0.12
_exptl_crystal_size_mid 0.02
_exptl_crystal_size_min 0.02
_refine_diff_density_max 3.911
_refine_diff_density_min -3.094
_refine_diff_density_rms 0.455
_refine_ls_extinction_method none
_refine_ls_goodness_of_fit_ref 1.132
_refine_ls_hydrogen_treatment constr
_refine_ls_matrix_type full
_refine_ls_number_parameters 995
_refine_ls_number_reflns 19021
_refine_ls_number_restraints 315
_refine_ls_restrained_S_all 1.124
_refine_ls_R_factor_all 0.0934
_refine_ls_R_factor_gt 0.0639
_refine_ls_shift/su_max 0.000
_refine_ls_shift/su_mean 0.000
_refine_ls_structure_factor_coef Fsqd
_refine_ls_weighting_details 'w=1/[\s^2^(Fo^2^)+(0.0387P)^2^+1076.0609P] where P=(Fo^2^+2Fc^2^)/3'
_refine_ls_weighting_scheme calc
_refine_ls_wR_factor_gt 0.1468
_refine_ls_wR_factor_ref 0.1722
_reflns_Friedel_coverage 0.000
_reflns_number_gt 14684
_reflns_number_total 19021
_reflns_threshold_expression 'I > 2\s(I)'
_cod_data_source_file d0dt01705a2.cif
_cod_data_source_block LuKrypt
_cod_depositor_comments 'Adding full bibliography for 7704770--7704776.cif.'
_cod_original_sg_symbol_H-M 'P 21/c'
_cod_original_formula_sum 'C108.20 H160.36 I42 Lu2 N16 O16.42 S9.42 W18'
_cod_database_code 7704776
_shelx_shelxl_version_number 2014/7
_shelx_space_group_comment
;
The symmetry employed for this shelxl refinement is uniquely defined
by the following loop, which should always be used as a source of
symmetry information in preference to the above space-group names.
They are only intended as comments.
;

loop_
_space_group_symop_operation_xyz
'x, y, z'
'-x, y+1/2, -z+1/2'
'-x, -y, -z'
'x, -y-1/2, z-1/2'

loop_
_atom_site_label
_atom_site_type_symbol
_atom_site_fract_x
_atom_site_fract_y
_atom_site_fract_z
_atom_site_U_iso_or_equiv
_atom_site_adp_type
_atom_site_occupancy
_atom_site_site_symmetry_order
_atom_site_calc_flag
_atom_site_refinement_flags_posn
_atom_site_refinement_flags_adp
_atom_site_refinement_flags_occupancy
_atom_site_disorder_assembly
_atom_site_disorder_group
W1 W 0.47312(5) -0.01133(3) -0.06224(3) 0.01765(17) Uani 1 1 d . . . . .
W2 W 0.55139(5) -0.07059(3) 0.00816(3) 0.01690(17) Uani 1 1 d . . . . .
W3 W 0.38193(5) -0.02821(3) 0.00470(3) 0.01755(17) Uani 1 1 d . . . . .
I1 I 0.29432(9) 0.03263(5) -0.06830(4) 0.0230(3) Uani 1 1 d . . . . .
I2 I 0.40178(9) -0.11505(5) -0.05175(4) 0.0213(3) Uani 1 1 d . . . . .
I3 I 0.34940(9) 0.05645(5) 0.06115(4) 0.0219(3) Uani 1 1 d . . . . .
I4 I 0.45937(9) -0.09121(5) 0.07908(4) 0.0216(3) Uani 1 1 d . . . . .
I5 I 0.42961(11) -0.02678(6) -0.15588(5) 0.0313(3) Uani 1 1 d . . . . .
I6 I 0.62923(10) -0.17664(6) 0.01977(5) 0.0281(3) Uani 1 1 d . . . . .
I7 I 0.20434(10) -0.07017(6) 0.01085(5) 0.0311(3) Uani 1 1 d . . . . .
W4 W -0.04600(6) -0.17221(4) 0.34265(3) 0.0287(2) Uani 1 1 d . . . . .
W5 W -0.15171(6) -0.16183(4) 0.40450(3) 0.0291(2) Uani 1 1 d . . . . .
W6 W -0.08577(6) -0.25948(4) 0.38760(3) 0.0290(2) Uani 1 1 d . . . . .
W7 W 0.08773(6) -0.21900(4) 0.40216(3) 0.0272(2) Uani 1 1 d . . . . .
W8 W 0.02157(7) -0.12189(4) 0.41932(3) 0.0311(2) Uani 1 1 d . . . . .
W9 W -0.01939(7) -0.20932(4) 0.46421(3) 0.0304(2) Uani 1 1 d . . . . .
I8 I -0.22831(10) -0.21360(7) 0.32432(5) 0.0359(4) Uani 1 1 d . . . . .
I9 I 0.02286(11) -0.27296(6) 0.32179(5) 0.0355(4) Uani 1 1 d . . . . .
I10 I 0.13441(11) -0.12873(7) 0.35533(6) 0.0374(4) Uani 1 1 d . . . . .
I11 I -0.11397(12) -0.06905(6) 0.35729(6) 0.0396(4) Uani 1 1 d . . . . .
I12 I -0.20039(11) -0.25188(7) 0.45086(6) 0.0383(4) Uani 1 1 d . . . . .
I13 I 0.05272(11) -0.31163(6) 0.44925(5) 0.0363(4) Uani 1 1 d . . . . .
I14 I 0.16264(11) -0.16866(7) 0.48286(5) 0.0395(4) Uani 1 1 d . . . . .
I15 I -0.08562(12) -0.10770(7) 0.48478(5) 0.0397(4) Uani 1 1 d . . . . .
I16 I -0.06855(14) -0.14521(9) 0.25234(6) 0.0559(5) Uani 1 1 d . . . . .
I17 I -0.32727(14) -0.11412(9) 0.40668(7) 0.0560(5) Uani 1 1 d . . . . .
I18 I -0.16407(13) -0.36376(7) 0.36461(7) 0.0518(5) Uani 1 1 d . . . . .
I19 I 0.26929(11) -0.25839(7) 0.39907(6) 0.0428(4) Uani 1 1 d . . . . .
I20 I 0.10232(16) -0.01897(8) 0.44238(8) 0.0631(6) Uani 1 1 d . . . . .
I21 I -0.00561(15) -0.23744(9) 0.55564(6) 0.0572(5) Uani 1 1 d . . . . .
Lu1 Lu 0.46865(7) -0.23256(4) 0.21336(3) 0.0337(2) Uani 1 1 d . . . . .
N1 N 0.5530(15) -0.2816(8) 0.1548(6) 0.036(5) Uani 1 1 d . . . . .
C1 C 0.5119(19) -0.3369(10) 0.1522(9) 0.043(6) Uani 1 1 d . . . . .
H1A H 0.5374 -0.3595 0.1307 0.052 Uiso 1 1 calc R U . . .
H1B H 0.4430 -0.3350 0.1425 0.052 Uiso 1 1 calc R U . . .
N2 N 0.5350(14) -0.3281(8) 0.2319(6) 0.036(5) Uani 1 1 d . . . . .
C2 C 0.5377(16) -0.3610(13) 0.1979(8) 0.045(7) Uani 1 1 d . . . . .
C3 C 0.569(2) -0.4160(11) 0.2049(10) 0.052(7) Uani 1 1 d . . . . .
H3 H 0.5700 -0.4396 0.1805 0.062 Uiso 1 1 calc R U . . .
C4 C 0.598(2) -0.4343(12) 0.2480(11) 0.058(8) Uani 1 1 d . . . . .
H4 H 0.6202 -0.4706 0.2536 0.070 Uiso 1 1 calc R U . . .
C5 C 0.5948(18) -0.4006(10) 0.2817(9) 0.042(7) Uani 1 1 d . . . . .
H5 H 0.6168 -0.4126 0.3114 0.051 Uiso 1 1 calc R U . . .
C6 C 0.5591(16) -0.3473(10) 0.2737(8) 0.034(5) Uani 1 1 d . . . . .
N3 N 0.5172(13) -0.2580(9) 0.2969(7) 0.039(5) Uani 1 1 d . . . . .
C7 C 0.5488(17) -0.3089(11) 0.3089(9) 0.041(6) Uani 1 1 d . . . . .
C8 C 0.564(2) -0.3246(11) 0.3539(9) 0.047(7) Uani 1 1 d . . . . .
H8 H 0.5829 -0.3610 0.3615 0.056 Uiso 1 1 calc R U . . .
C9 C 0.5530(18) -0.2897(11) 0.3868(9) 0.042(6) Uani 1 1 d . U . . .
H9 H 0.5649 -0.3010 0.4169 0.050 Uiso 1 1 calc R U . . .
C10 C 0.5230(17) -0.2359(11) 0.3743(8) 0.041(7) Uani 1 1 d . . . . .
H10 H 0.5151 -0.2095 0.3959 0.049 Uiso 1 1 calc R U . . .
C11 C 0.5055(18) -0.2228(11) 0.3286(8) 0.042(6) Uani 1 1 d . . . . .
C12 C 0.484(2) -0.1664(11) 0.3155(8) 0.044(6) Uani 1 1 d . . . . .
H12A H 0.5427 -0.1464 0.3161 0.053 Uiso 1 1 calc R U . . .
H12B H 0.4515 -0.1492 0.3375 0.053 Uiso 1 1 calc R U . . .
N4 N 0.4229(15) -0.1610(9) 0.2704(7) 0.043(5) Uani 1 1 d . U . . .
C13 C 0.5316(16) -0.2554(12) 0.1097(8) 0.040(6) Uani 1 1 d . . . . .
H13A H 0.5465 -0.2813 0.0874 0.048 Uiso 1 1 calc R U . . .
H13B H 0.5714 -0.2227 0.1098 0.048 Uiso 1 1 calc R U . . .
N5 N 0.3870(14) -0.2279(8) 0.1300(6) 0.032(5) Uani 1 1 d . . . . .
C14 C 0.4293(18) -0.2391(9) 0.0970(8) 0.038(6) Uani 1 1 d . . . . .
C15 C 0.389(2) -0.2366(11) 0.0527(8) 0.046(7) Uani 1 1 d . . . . .
H15 H 0.4225 -0.2482 0.0309 0.055 Uiso 1 1 calc R U . . .
C16 C 0.3006(17) -0.2172(10) 0.0407(8) 0.038(6) Uani 1 1 d . . . . .
H16 H 0.2713 -0.2147 0.0102 0.046 Uiso 1 1 calc R U . . .
C17 C 0.253(2) -0.2011(10) 0.0734(9) 0.046(7) Uani 1 1 d . . . . .
H17 H 0.1926 -0.1855 0.0662 0.055 Uiso 1 1 calc R U . . .
C18 C 0.3002(18) -0.2089(10) 0.1184(8) 0.037(6) Uani 1 1 d . . . . .
N6 N 0.3041(14) -0.1919(8) 0.1975(6) 0.033(4) Uani 1 1 d . . . . .
C19 C 0.2486(17) -0.1939(11) 0.1550(10) 0.047(7) Uani 1 1 d . . . . .
C20 C 0.157(2) -0.1810(11) 0.1488(8) 0.048(7) Uani 1 1 d . . . . .
H20 H 0.1203 -0.1803 0.1195 0.057 Uiso 1 1 calc R U . . .
C21 C 0.1116(19) -0.1682(14) 0.1855(11) 0.059(8) Uani 1 1 d . . . . .
H21 H 0.0464 -0.1611 0.1814 0.071 Uiso 1 1 calc R U . . .
C22 C 0.170(2) -0.1672(13) 0.2263(9) 0.058(8) Uani 1 1 d . . . . .
H22 H 0.1448 -0.1584 0.2517 0.070 Uiso 1 1 calc R U . . .
C23 C 0.2661(17) -0.1791(11) 0.2312(9) 0.042(6) Uani 1 1 d . . . . .
C24 C 0.3279(19) -0.1795(13) 0.2772(9) 0.051(7) Uani 1 1 d . . . . .
H24A H 0.3033 -0.1543 0.2972 0.061 Uiso 1 1 calc R U . . .
H24B H 0.3316 -0.2167 0.2900 0.061 Uiso 1 1 calc R U . . .
C25 C 0.6586(18) -0.2874(11) 0.1676(9) 0.043(6) Uani 1 1 d . . . . .
H25A H 0.6765 -0.3053 0.1970 0.052 Uiso 1 1 calc R U . . .
H25B H 0.6820 -0.3098 0.1454 0.052 Uiso 1 1 calc R U . . .
O1 O 0.6263(12) -0.2146(7) 0.2287(5) 0.041(4) Uani 1 1 d . . . . .
N7 N 0.6707(14) -0.1957(8) 0.1970(6) 0.034(4) Uani 1 1 d . U . . .
C26 C 0.6997(17) -0.2311(11) 0.1695(9) 0.041(6) Uani 1 1 d . . . . .
C27 C 0.757(2) -0.2128(14) 0.1409(9) 0.053(8) Uani 1 1 d . . . . .
H27 H 0.7795 -0.2379 0.1221 0.063 Uiso 1 1 calc R U . . .
C28 C 0.779(2) -0.1607(15) 0.1401(10) 0.064(10) Uani 1 1 d . . . . .
H28 H 0.8199 -0.1489 0.1216 0.077 Uiso 1 1 calc R U . . .
C29 C 0.743(2) -0.1229(14) 0.1661(10) 0.062(10) Uani 1 1 d . . . . .
H29 H 0.7587 -0.0854 0.1650 0.074 Uiso 1 1 calc R U . . .
C30 C 0.6837(19) -0.1408(12) 0.1938(9) 0.052(8) Uani 1 1 d . . . . .
O2 O 0.4989(12) -0.1447(7) 0.1943(5) 0.038(4) Uani 1 1 d . U . . .
N8 N 0.5510(17) -0.1116(9) 0.2236(7) 0.045(6) Uani 1 1 d . . . . .
C31 C 0.645(2) -0.1056(10) 0.2237(8) 0.042(7) Uani 1 1 d . . . . .
C32 C 0.694(2) -0.0662(11) 0.2503(10) 0.055(9) Uani 1 1 d . . . . .
H32 H 0.7575 -0.0594 0.2491 0.066 Uiso 1 1 calc R U . . .
C33 C 0.654(3) -0.0375(11) 0.2775(11) 0.063(10) Uani 1 1 d . . . . .
H33 H 0.6903 -0.0103 0.2954 0.075 Uiso 1 1 calc R U . . .
C34 C 0.561(2) -0.0455(12) 0.2810(9) 0.058(9) Uani 1 1 d . . . . .
H34 H 0.5336 -0.0253 0.3015 0.070 Uiso 1 1 calc R U . . .
C35 C 0.510(2) -0.0842(11) 0.2533(9) 0.045(6) Uani 1 1 d . U . . .
C36 C 0.416(2) -0.1036(11) 0.2582(9) 0.053(8) Uani 1 1 d . . . . .
H36A H 0.3945 -0.0821 0.2813 0.064 Uiso 1 1 calc R U . . .
H36B H 0.3710 -0.0987 0.2298 0.064 Uiso 1 1 calc R U . . .
O3 O 0.3576(13) -0.2944(8) 0.2207(7) 0.057(6) Uani 1 1 d . . . . .
S1 S 0.2842(8) -0.3274(5) 0.2308(5) 0.111(5) Uani 1 1 d . . . . .
C37 C 0.324(3) -0.3926(18) 0.242(2) 0.14(3) Uani 1 1 d . . . . .
H37A H 0.2741 -0.4154 0.2486 0.216 Uiso 1 1 calc R U . . .
H37B H 0.3449 -0.4073 0.2155 0.216 Uiso 1 1 calc R U . . .
H37C H 0.3773 -0.3923 0.2670 0.216 Uiso 1 1 calc R U . . .
C38A C 0.276(7) -0.326(4) 0.287(3) 0.12(3) Uani 0.55(5) 1 d . U P A 1
H38A H 0.2239 -0.3490 0.2911 0.181 Uiso 0.55(5) 1 calc R U P A 1
H38B H 0.3343 -0.3385 0.3051 0.181 Uiso 0.55(5) 1 calc R U P A 1
H38C H 0.2636 -0.2880 0.2950 0.181 Uiso 0.55(5) 1 calc R U P A 1
C38B C 0.170(8) -0.317(5) 0.209(4) 0.12(3) Uani 0.45(5) 1 d . U P A 2
H38D H 0.1326 -0.3446 0.2203 0.181 Uiso 0.45(5) 1 calc R U P A 2
H38E H 0.1520 -0.2806 0.2166 0.181 Uiso 0.45(5) 1 calc R U P A 2
H38F H 0.1602 -0.3204 0.1763 0.181 Uiso 0.45(5) 1 calc R U P A 2
O4 O -0.012(2) 0.4919(11) 0.4285(12) 0.117(11) Uani 1 1 d D . . . .
S2 S 0.0048(5) 0.4239(3) 0.4195(3) 0.0512(18) Uani 1 1 d D . . . .
C39 C 0.0733(13) 0.4219(10) 0.3860(7) 0.031(5) Uani 1 1 d D . . . .
H39A H 0.0859 0.3838 0.3795 0.046 Uiso 1 1 calc R U . . .
H39B H 0.0445 0.4405 0.3585 0.046 Uiso 1 1 calc R U . . .
H39C H 0.1323 0.4400 0.3993 0.046 Uiso 1 1 calc R U . . .
C40 C 0.071(2) 0.4088(13) 0.4737(10) 0.057(8) Uani 1 1 d . . . . .
H40A H 0.0294 0.4098 0.4951 0.085 Uiso 1 1 calc R U . . .
H40B H 0.0984 0.3723 0.4737 0.085 Uiso 1 1 calc R U . . .
H40C H 0.1207 0.4358 0.4820 0.085 Uiso 1 1 calc R U . . .
O5 O -0.098(2) 0.0999(11) 0.2238(10) 0.092(4) Uani 1 1 d . U . . .
S3 S -0.0705(8) 0.0673(4) 0.1851(4) 0.089(3) Uani 1 1 d . U . . .
C41 C -0.123(3) 0.0093(16) 0.1917(15) 0.091(4) Uani 1 1 d . U . . .
H41A H -0.1127 -0.0169 0.1692 0.136 Uiso 1 1 calc R U . . .
H41B H -0.0982 -0.0054 0.2213 0.136 Uiso 1 1 calc R U . . .
H41C H -0.1908 0.0157 0.1884 0.136 Uiso 1 1 calc R U . . .
C42 C -0.159(3) 0.0857(16) 0.1392(14) 0.090(4) Uani 1 1 d . U . . .
H42A H -0.1482 0.0671 0.1125 0.135 Uiso 1 1 calc R U . . .
H42B H -0.2204 0.0749 0.1449 0.135 Uiso 1 1 calc R U . . .
H42C H -0.1581 0.1252 0.1347 0.135 Uiso 1 1 calc R U . . .
S4 S -0.907(2) 0.147(2) 0.3180(13) 0.32(2) Uani 0.87(5) 1 d D U P . .
O6 O -0.863(5) 0.146(5) 0.2777(19) 0.32(2) Uani 0.87(5) 1 d D U P . .
C43 C -0.977(7) 0.106(6) 0.344(4) 0.32(2) Uani 0.87(5) 1 d . U P . .
H43A H -0.9884 0.1241 0.3710 0.479 Uiso 0.87(5) 1 calc R U P . .
H43B H -1.0374 0.0989 0.3240 0.479 Uiso 0.87(5) 1 calc R U P . .
H43C H -0.9458 0.0707 0.3526 0.479 Uiso 0.87(5) 1 calc R U P . .
C44 C -0.820(8) 0.145(6) 0.359(4) 0.32(2) Uani 0.87(5) 1 d . U P . .
H44A H -0.8424 0.1455 0.3868 0.478 Uiso 0.87(5) 1 calc R U P . .
H44B H -0.7832 0.1118 0.3573 0.478 Uiso 0.87(5) 1 calc R U P . .
H44C H -0.7800 0.1771 0.3576 0.478 Uiso 0.87(5) 1 calc R U P . .
C45 C -0.206(3) 0.4920(17) 0.2032(16) 0.102(6) Uani 1 1 d . U . . .
H45A H -0.1579 0.5000 0.1861 0.153 Uiso 1 1 calc R U . . .
H45B H -0.2391 0.4584 0.1919 0.153 Uiso 1 1 calc R U . . .
H45C H -0.2511 0.5222 0.2001 0.153 Uiso 1 1 calc R U . . .
C46 C -0.163(3) 0.4849(18) 0.2500(16) 0.102(6) Uani 1 1 d . U . . .
H46A H -0.1284 0.5187 0.2611 0.123 Uiso 1 1 calc R U . . .
H46B H -0.1164 0.4548 0.2529 0.123 Uiso 1 1 calc R U . . .
O7 O -0.235(2) 0.4721(11) 0.2789(11) 0.100(6) Uani 1 1 d . U . . .
C47 C -0.197(3) 0.4747(18) 0.3232(16) 0.102(6) Uani 1 1 d . U . . .
H47A H -0.1741 0.5121 0.3312 0.122 Uiso 1 1 calc R U . . .
H47B H -0.1435 0.4492 0.3305 0.122 Uiso 1 1 calc R U . . .
C48 C -0.270(3) 0.4598(17) 0.3484(16) 0.101(6) Uani 1 1 d . U . . .
H48A H -0.2432 0.4615 0.3803 0.152 Uiso 1 1 calc R U . . .
H48B H -0.3224 0.4853 0.3412 0.152 Uiso 1 1 calc R U . . .
H48C H -0.2919 0.4227 0.3405 0.152 Uiso 1 1 calc R U . . .
C49 C 0.585(5) 0.035(3) 0.6418(17) 0.123(11) Uani 0.78(4) 1 d D U P . .
H49A H 0.5606 -0.0002 0.6493 0.185 Uiso 0.78(4) 1 calc R U P . .
H49B H 0.6516 0.0378 0.6557 0.185 Uiso 0.78(4) 1 calc R U P . .
H49C H 0.5504 0.0646 0.6526 0.185 Uiso 0.78(4) 1 calc R U P . .
C50 C 0.574(5) 0.039(2) 0.5942(17) 0.124(11) Uani 0.78(4) 1 d D U P . .
H50A H 0.5081 0.0394 0.5781 0.149 Uiso 0.78(4) 1 calc R U P . .
H50B H 0.6113 0.0121 0.5813 0.149 Uiso 0.78(4) 1 calc R U P . .
C51 C 0.617(5) 0.093(2) 0.5994(19) 0.124(11) Uani 0.78(4) 1 d D U P . .
H51A H 0.5759 0.1197 0.6108 0.149 Uiso 0.78(4) 1 calc R U P . .
H51B H 0.6787 0.0923 0.6198 0.149 Uiso 0.78(4) 1 calc R U P . .
C52 C 0.626(4) 0.107(3) 0.5555(17) 0.122(11) Uani 0.78(4) 1 d D U P . .
H52A H 0.6727 0.0790 0.5517 0.147 Uiso 0.78(4) 1 calc R U P . .
H52B H 0.6628 0.1407 0.5622 0.147 Uiso 0.78(4) 1 calc R U P . .
C53 C 0.585(5) 0.118(3) 0.5072(16) 0.124(11) Uani 0.78(4) 1 d D U P . .
H53A H 0.6311 0.1319 0.4902 0.149 Uiso 0.78(4) 1 calc R U P . .
H53B H 0.5482 0.0872 0.4915 0.149 Uiso 0.78(4) 1 calc R U P . .
C54 C 0.531(4) 0.159(2) 0.524(2) 0.124(11) Uani 0.78(4) 1 d D U P . .
H54A H 0.4905 0.1776 0.4985 0.186 Uiso 0.78(4) 1 calc R U P . .
H54B H 0.4917 0.1423 0.5423 0.186 Uiso 0.78(4) 1 calc R U P . .
H54C H 0.5728 0.1859 0.5410 0.186 Uiso 0.78(4) 1 calc R U P . .
S5 S -0.237(2) 0.0749(11) 0.3873(10) 0.251(18) Uani 0.84(4) 1 d D U P . .
O8 O -0.325(4) 0.064(2) 0.366(2) 0.252(18) Uani 0.84(4) 1 d D U P . .
C55 C -0.205(6) 0.042(3) 0.434(2) 0.251(18) Uani 0.84(4) 1 d D U P . .
H55A H -0.1408 0.0520 0.4479 0.377 Uiso 0.84(4) 1 calc R U P . .
H55B H -0.2472 0.0512 0.4542 0.377 Uiso 0.84(4) 1 calc R U P . .
H55C H -0.2083 0.0025 0.4284 0.377 Uiso 0.84(4) 1 calc R U P . .
C56 C -0.224(6) 0.1397(16) 0.402(3) 0.252(18) Uani 0.84(4) 1 d D U P . .
H56A H -0.1594 0.1461 0.4174 0.377 Uiso 0.84(4) 1 calc R U P . .
H56B H -0.2379 0.1627 0.3752 0.377 Uiso 0.84(4) 1 calc R U P . .
H56C H -0.2670 0.1489 0.4215 0.377 Uiso 0.84(4) 1 calc R U P . .
O9 O 0.657(6) -0.106(3) 0.549(3) 0.15(3) Uani 0.5 1 d . U P . .
H57 H 0.5934 -0.1164 0.5380 0.147 Uiso 0.5 1 d . U P . .
H58 H 0.6744 -0.1246 0.5750 0.147 Uiso 0.5 1 d . U P . .

loop_
_atom_site_aniso_label
_atom_site_aniso_U_11
_atom_site_aniso_U_22
_atom_site_aniso_U_33
_atom_site_aniso_U_23
_atom_site_aniso_U_13
_atom_site_aniso_U_12
W1 0.0166(4) 0.0194(4) 0.0151(4) -0.0014(3) -0.0013(3) -0.0004(3)
W2 0.0154(4) 0.0179(4) 0.0159(4) -0.0019(3) -0.0003(3) 0.0000(3)
W3 0.0149(4) 0.0192(4) 0.0172(4) -0.0013(3) -0.0001(3) -0.0007(3)
I1 0.0192(7) 0.0253(7) 0.0212(6) 0.0004(5) -0.0042(5) -0.0001(5)
I2 0.0211(7) 0.0202(6) 0.0206(6) -0.0033(5) -0.0005(5) -0.0006(5)
I3 0.0191(6) 0.0240(7) 0.0217(6) -0.0032(5) 0.0023(5) 0.0015(5)
I4 0.0216(7) 0.0225(6) 0.0197(6) 0.0001(5) 0.0015(5) -0.0013(5)
I5 0.0371(8) 0.0331(8) 0.0210(7) -0.0021(6) -0.0003(6) 0.0043(6)
I6 0.0316(8) 0.0246(7) 0.0266(7) 0.0007(6) 0.0024(6) 0.0055(6)
I7 0.0219(7) 0.0325(8) 0.0373(8) -0.0007(6) 0.0020(6) -0.0029(6)
W4 0.0236(5) 0.0288(5) 0.0298(5) 0.0027(4) -0.0034(4) 0.0050(4)
W5 0.0232(5) 0.0285(5) 0.0324(5) 0.0015(4) -0.0022(4) 0.0056(4)
W6 0.0220(5) 0.0256(5) 0.0357(5) 0.0010(4) -0.0032(4) 0.0021(4)
W7 0.0203(4) 0.0270(5) 0.0303(5) 0.0012(4) -0.0043(4) 0.0043(4)
W8 0.0268(5) 0.0271(5) 0.0357(5) -0.0019(4) -0.0022(4) 0.0019(4)
W9 0.0263(5) 0.0317(5) 0.0298(5) 0.0031(4) -0.0023(4) 0.0064(4)
I8 0.0237(8) 0.0409(9) 0.0375(8) -0.0024(7) -0.0075(6) 0.0036(6)
I9 0.0290(8) 0.0360(8) 0.0371(8) -0.0046(7) -0.0033(6) 0.0071(6)
I10 0.0307(8) 0.0364(8) 0.0433(9) 0.0042(7) 0.0035(7) -0.0001(7)
I11 0.0404(9) 0.0318(8) 0.0432(9) 0.0061(7) 0.0006(7) 0.0101(7)
I12 0.0290(8) 0.0392(9) 0.0461(9) 0.0089(7) 0.0060(7) 0.0026(7)
I13 0.0328(8) 0.0316(8) 0.0413(9) 0.0092(7) 0.0000(7) 0.0083(6)
I14 0.0296(8) 0.0437(9) 0.0389(9) -0.0073(7) -0.0078(7) 0.0046(7)
I15 0.0375(9) 0.0404(9) 0.0374(9) -0.0049(7) -0.0013(7) 0.0088(7)
I16 0.0494(11) 0.0717(13) 0.0435(10) 0.0134(9) 0.0022(8) 0.0127(10)
I17 0.0416(10) 0.0595(12) 0.0618(12) -0.0017(9) -0.0013(9) 0.0087(9)
I18 0.0398(10) 0.0325(9) 0.0789(13) -0.0075(9) 0.0021(9) -0.0053(7)
I19 0.0291(8) 0.0461(10) 0.0491(10) 0.0033(8) -0.0017(7) 0.0111(7)
I20 0.0661(14) 0.0392(10) 0.0811(15) -0.0151(10) 0.0081(11) -0.0091(9)
I21 0.0583(12) 0.0697(13) 0.0405(10) 0.0109(9) 0.0024(9) 0.0207(10)
Lu1 0.0335(6) 0.0352(5) 0.0280(5) 0.0079(4) -0.0043(4) -0.0012(4)
N1 0.044(12) 0.034(11) 0.025(10) 0.008(8) -0.007(9) -0.014(9)
C1 0.044(15) 0.033(13) 0.050(16) 0.014(12) 0.004(12) -0.009(11)
N2 0.039(12) 0.038(11) 0.027(11) 0.007(9) -0.006(9) -0.005(9)
C2 0.018(12) 0.08(2) 0.035(14) 0.008(13) -0.006(10) -0.011(12)
C3 0.063(19) 0.032(14) 0.055(18) 0.003(13) -0.002(15) 0.000(13)
C4 0.055(19) 0.033(15) 0.08(2) 0.001(15) -0.010(16) 0.005(13)
C5 0.040(15) 0.038(14) 0.053(16) 0.028(13) 0.019(12) -0.007(11)
C6 0.029(13) 0.036(13) 0.038(14) 0.011(11) 0.009(10) -0.010(10)
N3 0.016(9) 0.050(13) 0.044(12) 0.027(11) -0.011(8) -0.007(9)
C7 0.028(13) 0.046(15) 0.044(15) -0.001(12) -0.002(11) -0.012(11)
C8 0.053(17) 0.038(14) 0.047(16) 0.026(12) 0.005(13) 0.007(12)
C9 0.041(7) 0.043(7) 0.039(7) 0.001(5) 0.005(5) -0.004(5)
C10 0.036(14) 0.062(17) 0.022(12) 0.008(11) 0.004(10) -0.033(13)
C11 0.040(15) 0.046(15) 0.034(14) -0.002(12) -0.008(11) -0.004(12)
C12 0.055(17) 0.045(15) 0.029(13) -0.012(11) 0.003(12) 0.001(13)
N4 0.042(7) 0.043(6) 0.041(6) -0.003(5) 0.002(5) 0.005(5)
C13 0.024(12) 0.061(17) 0.033(13) 0.015(12) 0.002(10) 0.006(11)
N5 0.035(11) 0.030(10) 0.026(10) -0.002(8) -0.008(9) -0.014(9)
C14 0.048(15) 0.024(12) 0.036(14) 0.020(10) -0.003(12) -0.004(11)
C15 0.064(19) 0.040(15) 0.030(13) 0.014(11) -0.002(13) -0.003(13)
C16 0.035(14) 0.041(14) 0.030(13) 0.002(11) -0.015(11) -0.009(11)
C17 0.049(16) 0.024(12) 0.056(17) 0.015(12) -0.007(13) -0.003(11)
C18 0.042(15) 0.043(14) 0.023(12) 0.002(10) -0.003(10) -0.012(12)
N6 0.033(11) 0.034(11) 0.027(10) -0.010(8) -0.002(8) 0.005(9)
C19 0.023(13) 0.039(14) 0.066(19) 0.009(13) -0.017(12) -0.002(11)
C20 0.051(17) 0.057(17) 0.023(13) 0.009(12) -0.018(12) -0.006(13)
C21 0.024(14) 0.08(2) 0.07(2) -0.014(17) 0.006(14) 0.003(14)
C22 0.057(19) 0.08(2) 0.029(14) -0.004(14) -0.020(13) -0.009(16)
C23 0.027(13) 0.051(16) 0.040(15) 0.009(12) -0.011(11) 0.005(11)
C24 0.043(16) 0.068(19) 0.042(16) -0.007(14) 0.008(13) 0.026(14)
C25 0.043(15) 0.041(14) 0.037(14) -0.005(11) -0.013(12) 0.000(12)
O1 0.042(10) 0.054(11) 0.025(9) 0.006(8) -0.002(7) -0.003(8)
N7 0.032(6) 0.034(6) 0.032(6) 0.008(4) 0.002(4) -0.002(4)
C26 0.030(13) 0.049(15) 0.040(14) 0.016(12) -0.003(11) -0.001(11)
C27 0.042(16) 0.08(2) 0.034(15) 0.008(14) 0.009(12) -0.010(15)
C28 0.054(19) 0.09(3) 0.041(17) 0.027(17) -0.003(14) -0.042(18)
C29 0.054(19) 0.08(2) 0.042(17) 0.016(16) -0.017(14) -0.044(17)
C30 0.045(16) 0.058(18) 0.040(15) 0.034(14) -0.021(12) -0.019(14)
O2 0.042(6) 0.033(5) 0.036(5) 0.006(4) -0.002(4) 0.001(4)
N8 0.055(15) 0.041(12) 0.027(11) 0.006(9) -0.022(10) -0.012(11)
C31 0.07(2) 0.026(12) 0.024(12) 0.013(10) -0.004(12) 0.004(12)
C32 0.055(18) 0.040(16) 0.049(17) 0.011(14) -0.037(14) -0.013(14)
C33 0.08(3) 0.020(13) 0.06(2) 0.005(13) -0.034(18) 0.009(14)
C34 0.08(2) 0.045(17) 0.037(15) -0.008(13) -0.024(15) 0.019(15)
C35 0.046(8) 0.042(7) 0.044(7) 0.002(5) 0.003(5) 0.002(5)
C36 0.066(19) 0.036(14) 0.042(15) -0.007(12) -0.028(14) 0.018(13)
O3 0.038(11) 0.046(11) 0.085(15) 0.034(11) 0.007(10) 0.003(9)
S1 0.074(7) 0.092(8) 0.159(12) 0.053(8) 0.007(7) -0.022(6)
C37 0.10(4) 0.09(3) 0.21(6) 0.08(4) -0.04(4) -0.06(3)
C38A 0.15(7) 0.12(5) 0.10(5) 0.01(4) 0.04(5) -0.05(5)
C38B 0.15(7) 0.12(6) 0.10(5) 0.01(4) 0.04(5) -0.05(5)
O4 0.12(3) 0.08(2) 0.16(3) -0.03(2) 0.04(2) -0.033(18)
S2 0.035(4) 0.060(4) 0.058(4) -0.021(4) 0.006(3) -0.004(3)
C39 0.014(10) 0.045(14) 0.033(12) -0.016(10) 0.005(9) 0.005(9)
C40 0.043(17) 0.066(19) 0.07(2) 0.015(16) 0.037(15) -0.008(14)
O5 0.088(8) 0.071(7) 0.106(9) 0.010(7) -0.007(7) -0.016(7)
S3 0.082(6) 0.067(6) 0.108(8) 0.013(5) -0.006(6) -0.020(5)
C41 0.086(8) 0.071(8) 0.105(9) 0.011(7) -0.006(7) -0.020(7)
C42 0.085(8) 0.069(7) 0.106(9) 0.010(7) -0.008(7) -0.018(7)
S4 0.17(3) 0.55(5) 0.24(4) 0.03(4) 0.06(2) -0.11(3)
O6 0.17(3) 0.55(5) 0.24(4) 0.03(4) 0.05(2) -0.11(3)
C43 0.17(3) 0.55(5) 0.24(4) 0.03(4) 0.05(2) -0.11(3)
C44 0.17(3) 0.55(5) 0.24(4) 0.03(4) 0.05(2) -0.11(3)
C45 0.098(15) 0.072(11) 0.128(17) -0.015(12) 0.002(12) 0.017(10)
C46 0.097(15) 0.072(11) 0.128(17) -0.015(12) 0.002(12) 0.017(10)
O7 0.096(14) 0.070(10) 0.126(16) -0.016(11) 0.002(11) 0.017(10)
C47 0.097(15) 0.071(11) 0.127(17) -0.015(12) 0.000(12) 0.017(10)
C48 0.097(15) 0.071(11) 0.126(17) -0.016(12) 0.001(12) 0.018(10)
C49 0.14(2) 0.11(2) 0.12(2) 0.011(18) 0.026(19) 0.018(17)
C50 0.14(2) 0.11(2) 0.12(2) 0.011(18) 0.026(19) 0.018(17)
C51 0.14(2) 0.11(2) 0.12(2) 0.011(18) 0.026(19) 0.017(17)
C52 0.14(2) 0.11(2) 0.12(2) 0.012(18) 0.027(19) 0.017(17)
C53 0.14(2) 0.11(2) 0.12(2) 0.010(18) 0.026(19) 0.018(17)
C54 0.14(2) 0.11(2) 0.12(2) 0.011(18) 0.026(19) 0.017(17)
S5 0.25(3) 0.17(2) 0.25(3) 0.10(2) -0.15(2) -0.035(19)
O8 0.25(3) 0.18(2) 0.25(3) 0.10(2) -0.15(2) -0.03(2)
C55 0.25(3) 0.18(2) 0.25(3) 0.10(2) -0.15(2) -0.03(2)
C56 0.25(3) 0.18(2) 0.25(3) 0.10(2) -0.15(2) -0.03(2)
O9 0.15(3) 0.15(3) 0.15(3) 0.004(10) 0.029(11) 0.001(10)

loop_
_atom_type_symbol
_atom_type_description
_atom_type_scat_dispersion_real
_atom_type_scat_dispersion_imag
_atom_type_scat_source
C C 0.0033 0.0016 'International Tables Vol C Tables 4.2.6.8 and 6.1.1.4'
I I -0.4742 1.8119 'International Tables Vol C Tables 4.2.6.8 and 6.1.1.4'
Lu Lu -0.4720 5.8584 'International Tables Vol C Tables 4.2.6.8 and 6.1.1.4'
N N 0.0061 0.0033 'International Tables Vol C Tables 4.2.6.8 and 6.1.1.4'
O O 0.0106 0.0060 'International Tables Vol C Tables 4.2.6.8 and 6.1.1.4'
S S 0.1246 0.1234 'International Tables Vol C Tables 4.2.6.8 and 6.1.1.4'
W W -0.8490 6.8722 'International Tables Vol C Tables 4.2.6.8 and 6.1.1.4'
H H 0.0000 0.0000 'International Tables Vol C Tables 4.2.6.8 and 6.1.1.4'

loop_
_geom_angle_atom_site_label_1
_geom_angle_atom_site_label_2
_geom_angle_atom_site_label_3
_geom_angle
_geom_angle_site_symmetry_1
_geom_angle_site_symmetry_3
_geom_angle_publ_flag
W3 W1 W2 60.28(4) 3_655 . ?
W3 W1 W2 59.95(3) 3_655 3_655 ?
W2 W1 W2 89.60(5) . 3_655 ?
W3 W1 W3 89.76(5) 3_655 . ?
W2 W1 W3 59.50(4) . . ?
W2 W1 W3 59.53(4) 3_655 . ?
W3 W1 I4 61.98(4) 3_655 3_655 ?
W2 W1 I4 122.25(4) . 3_655 ?
W2 W1 I4 62.30(4) 3_655 3_655 ?
W3 W1 I4 121.81(4) . 3_655 ?
W3 W1 I2 121.43(4) 3_655 . ?
W2 W1 I2 61.16(4) . . ?
W2 W1 I2 120.79(5) 3_655 . ?
W3 W1 I2 61.28(4) . . ?
I4 W1 I2 176.02(5) 3_655 . ?
W3 W1 I1 120.72(5) 3_655 . ?
W2 W1 I1 120.35(5) . . ?
W2 W1 I1 60.78(4) 3_655 . ?
W3 W1 I1 60.85(4) . . ?
I4 W1 I1 89.97(5) 3_655 . ?
I2 W1 I1 89.70(5) . . ?
W3 W1 I3 61.82(4) 3_655 3_655 ?
W2 W1 I3 62.18(4) . 3_655 ?
W2 W1 I3 121.77(4) 3_655 3_655 ?
W3 W1 I3 121.68(4) . 3_655 ?
I4 W1 I3 89.91(5) 3_655 3_655 ?
I2 W1 I3 90.21(5) . 3_655 ?
I1 W1 I3 176.89(5) . 3_655 ?
W3 W1 I5 135.15(5) 3_655 . ?
W2 W1 I5 136.12(5) . . ?
W2 W1 I5 134.27(5) 3_655 . ?
W3 W1 I5 135.08(5) . . ?
I4 W1 I5 86.95(5) 3_655 . ?
I2 W1 I5 89.07(5) . . ?
I1 W1 I5 88.26(5) . . ?
I3 W1 I5 88.63(5) 3_655 . ?
W3 W2 W1 60.88(3) . . ?
W3 W2 W3 90.15(4) . 3_655 ?
W1 W2 W3 59.59(3) . 3_655 ?
W3 W2 W1 59.52(3) . 3_655 ?
W1 W2 W1 90.40(5) . 3_655 ?
W3 W2 W1 60.63(4) 3_655 3_655 ?
W3 W2 I1 121.16(5) . 3_655 ?
W1 W2 I1 121.08(5) . 3_655 ?
W3 W2 I1 61.50(4) 3_655 3_655 ?
W1 W2 I1 61.65(4) 3_655 3_655 ?
W3 W2 I2 61.89(4) . . ?
W1 W2 I2 61.65(4) . . ?
W3 W2 I2 121.23(4) 3_655 . ?
W1 W2 I2 121.40(5) 3_655 . ?
I1 W2 I2 176.43(5) 3_655 . ?
W3 W2 I4 61.29(4) . . ?
W1 W2 I4 122.16(5) . . ?
W3 W2 I4 121.35(4) 3_655 . ?
W1 W2 I4 60.73(4) 3_655 . ?
I1 W2 I4 89.58(5) 3_655 . ?
I2 W2 I4 90.59(5) . . ?
W3 W2 I3 122.25(4) . 3_655 ?
W1 W2 I3 61.38(4) . 3_655 ?
W3 W2 I3 61.32(4) 3_655 3_655 ?
W1 W2 I3 121.94(5) 3_655 3_655 ?
I1 W2 I3 89.56(5) 3_655 3_655 ?
I2 W2 I3 90.04(5) . 3_655 ?
I4 W2 I3 176.13(5) . 3_655 ?
W3 W2 I6 135.13(5) . . ?
W1 W2 I6 134.28(5) . . ?
W3 W2 I6 134.72(5) 3_655 . ?
W1 W2 I6 135.32(5) 3_655 . ?
I1 W2 I6 88.49(5) 3_655 . ?
I2 W2 I6 87.95(5) . . ?
I4 W2 I6 88.80(5) . . ?
I3 W2 I6 87.40(5) 3_655 . ?
W1 W3 W2 60.53(4) 3_655 . ?
W1 W3 W2 60.13(3) 3_655 3_655 ?
W2 W3 W2 89.85(4) . 3_655 ?
W1 W3 W1 90.24(5) 3_655 . ?
W2 W3 W1 59.61(3) . . ?
W2 W3 W1 59.83(3) 3_655 . ?
W1 W3 I1 121.12(5) 3_655 . ?
W2 W3 I1 120.83(5) . . ?
W2 W3 I1 61.01(4) 3_655 . ?
W1 W3 I1 61.22(4) . . ?
W1 W3 I2 121.60(5) 3_655 . ?
W2 W3 I2 61.08(4) . . ?
W2 W3 I2 120.80(5) 3_655 . ?
W1 W3 I2 60.97(4) . . ?
I1 W3 I2 89.73(5) . . ?
W1 W3 I4 61.39(4) 3_655 . ?
W2 W3 I4 62.27(4) . . ?
W2 W3 I4 121.50(4) 3_655 . ?
W1 W3 I4 121.88(5) . . ?
I1 W3 I4 176.52(5) . . ?
I2 W3 I4 90.69(5) . . ?
W1 W3 I3 61.84(4) 3_655 . ?
W2 W3 I3 122.36(4) . . ?
W2 W3 I3 62.14(4) 3_655 . ?
W1 W3 I3 121.95(5) . . ?
I1 W3 I3 89.74(5) . . ?
I2 W3 I3 176.07(5) . . ?
I4 W3 I3 89.61(5) . . ?
W1 W3 I7 134.88(5) 3_655 . ?
W2 W3 I7 135.25(5) . . ?
W2 W3 I7 134.90(5) 3_655 . ?
W1 W3 I7 134.88(5) . . ?
I1 W3 I7 88.39(5) . . ?
I2 W3 I7 88.60(5) . . ?
I4 W3 I7 88.17(5) . . ?
I3 W3 I7 87.49(5) . . ?
W2 I1 W3 57.49(4) 3_655 . ?
W2 I1 W1 57.57(4) 3_655 . ?
W3 I1 W1 57.93(4) . . ?
W2 I2 W1 57.19(4) . . ?
W2 I2 W3 57.03(4) . . ?
W1 I2 W3 57.75(4) . . ?
W3 I3 W1 56.34(3) . 3_655 ?
W3 I3 W2 56.54(4) . 3_655 ?
W1 I3 W2 56.44(4) 3_655 3_655 ?
W1 I4 W3 56.63(4) 3_655 . ?
W1 I4 W2 56.96(3) 3_655 . ?
W3 I4 W2 56.44(4) . . ?
W7 W4 W8 60.06(4) . . ?
W7 W4 W6 60.17(4) . . ?
W8 W4 W6 89.59(5) . . ?
W7 W4 W5 89.94(5) . . ?
W8 W4 W5 59.54(4) . . ?
W6 W4 W5 59.68(4) . . ?
W7 W4 I11 121.15(5) . . ?
W8 W4 I11 61.12(5) . . ?
W6 W4 I11 121.43(6) . . ?
W5 W4 I11 61.76(5) . . ?
W7 W4 I9 61.76(4) . . ?
W8 W4 I9 121.81(5) . . ?
W6 W4 I9 62.35(5) . . ?
W5 W4 I9 122.02(5) . . ?
I11 W4 I9 175.83(6) . . ?
W7 W4 I10 61.84(5) . . ?
W8 W4 I10 62.01(5) . . ?
W6 W4 I10 122.00(5) . . ?
W5 W4 I10 121.53(6) . . ?
I11 W4 I10 89.23(6) . . ?
I9 W4 I10 89.87(6) . . ?
W7 W4 I8 121.27(6) . . ?
W8 W4 I8 120.84(5) . . ?
W6 W4 I8 61.11(4) . . ?
W5 W4 I8 61.30(5) . . ?
I11 W4 I8 90.43(6) . . ?
I9 W4 I8 90.22(6) . . ?
I10 W4 I8 176.36(6) . . ?
W7 W4 I16 135.04(6) . . ?
W8 W4 I16 135.54(7) . . ?
W6 W4 I16 134.87(6) . . ?
W5 W4 I16 135.02(6) . . ?
I11 W4 I16 88.37(6) . . ?
I9 W4 I16 87.53(6) . . ?
I10 W4 I16 88.11(6) . . ?
I8 W4 I16 88.26(6) . . ?
W9 W5 W8 60.66(4) . . ?
W9 W5 W6 60.04(4) . . ?
W8 W5 W6 89.81(5) . . ?
W9 W5 W4 90.45(5) . . ?
W8 W5 W4 59.78(4) . . ?
W6 W5 W4 59.83(4) . . ?
W9 W5 I12 61.56(5) . . ?
W8 W5 I12 122.22(5) . . ?
W6 W5 I12 61.95(5) . . ?
W4 W5 I12 121.76(5) . . ?
W9 W5 I15 61.57(5) . . ?
W8 W5 I15 61.88(5) . . ?
W6 W5 I15 121.60(5) . . ?
W4 W5 I15 121.64(6) . . ?
I12 W5 I15 90.12(7) . . ?
W9 W5 I8 121.11(5) . . ?
W8 W5 I8 120.92(5) . . ?
W6 W5 I8 61.10(4) . . ?
W4 W5 I8 61.15(5) . . ?
I12 W5 I8 89.66(6) . . ?
I15 W5 I8 176.63(6) . . ?
W9 W5 I11 121.50(6) . . ?
W8 W5 I11 60.85(4) . . ?
W6 W5 I11 120.60(6) . . ?
W4 W5 I11 60.77(5) . . ?
I12 W5 I11 176.54(6) . . ?
I15 W5 I11 90.22(6) . . ?
I8 W5 I11 89.80(6) . . ?
W9 W5 I17 134.53(6) . . ?
W8 W5 I17 132.55(6) . . ?
W6 W5 I17 137.64(6) . . ?
W4 W5 I17 134.93(6) . . ?
I12 W5 I17 89.45(7) . . ?
I15 W5 I17 86.26(6) . . ?
I8 W5 I17 90.38(6) . . ?
I11 W5 I17 87.14(6) . . ?
W9 W6 W7 61.11(4) . . ?
W9 W6 W5 59.59(4) . . ?
W7 W6 W5 90.01(5) . . ?
W9 W6 W4 90.57(5) . . ?
W7 W6 W4 59.48(3) . . ?
W5 W6 W4 60.49(4) . . ?
W9 W6 I8 121.29(6) . . ?
W7 W6 I8 121.04(6) . . ?
W5 W6 I8 61.72(5) . . ?
W4 W6 I8 61.57(5) . . ?
W9 W6 I13 61.67(5) . . ?
W7 W6 I13 61.62(5) . . ?
W5 W6 I13 121.26(5) . . ?
W4 W6 I13 121.08(5) . . ?
I8 W6 I13 176.53(6) . . ?
W9 W6 I12 61.17(5) . . ?
W7 W6 I12 122.28(6) . . ?
W5 W6 I12 61.23(4) . . ?
W4 W6 I12 121.69(5) . . ?
I8 W6 I12 89.60(6) . . ?
I13 W6 I12 90.55(6) . . ?
W9 W6 I9 122.10(6) . . ?
W7 W6 I9 61.00(5) . . ?
W5 W6 I9 121.30(5) . . ?
W4 W6 I9 60.82(5) . . ?
I8 W6 I9 89.63(6) . . ?
I13 W6 I9 90.00(6) . . ?
I12 W6 I9 176.39(6) . . ?
W9 W6 I18 134.01(6) . . ?
W7 W6 I18 134.29(5) . . ?
W5 W6 I18 135.70(6) . . ?
W4 W6 I18 135.41(6) . . ?
I8 W6 I18 89.08(6) . . ?
I13 W6 I18 87.46(6) . . ?
I12 W6 I18 88.09(6) . . ?
I9 W6 I18 88.37(6) . . ?
W4 W7 W8 60.28(4) . . ?
W4 W7 W6 60.35(4) . . ?
W8 W7 W6 89.82(5) . . ?
W4 W7 W9 90.02(5) . . ?
W8 W7 W9 59.89(4) . . ?
W6 W7 W9 59.29(4) . . ?
W4 W7 I14 121.60(6) . . ?
W8 W7 I14 61.32(4) . . ?
W6 W7 I14 120.07(6) . . ?
W9 W7 I14 60.79(5) . . ?
W4 W7 I9 61.56(5) . . ?
W8 W7 I9 121.83(5) . . ?
W6 W7 I9 62.34(4) . . ?
W9 W7 I9 121.62(6) . . ?
I14 W7 I9 176.52(6) . . ?
W4 W7 I13 121.58(5) . . ?
W8 W7 I13 120.83(6) . . ?
W6 W7 I13 61.24(4) . . ?
W9 W7 I13 60.97(5) . . ?
I14 W7 I13 88.74(6) . . ?
I9 W7 I13 90.53(6) . . ?
W4 W7 I10 61.55(5) . . ?
W8 W7 I10 61.98(5) . . ?
W6 W7 I10 121.90(5) . . ?
W9 W7 I10 121.86(5) . . ?
I14 W7 I10 90.91(6) . . ?
I9 W7 I10 89.61(6) . . ?
I13 W7 I10 176.35(6) . . ?
W4 W7 I19 133.25(6) . . ?
W8 W7 I19 133.56(5) . . ?
W6 W7 I19 136.60(6) . . ?
W9 W7 I19 136.70(5) . . ?
I14 W7 I19 88.87(6) . . ?
I9 W7 I19 87.74(6) . . ?
I13 W7 I19 90.57(6) . . ?
I10 W7 I19 85.78(6) . . ?
W5 W8 W7 90.37(5) . . ?
W5 W8 W4 60.68(4) . . ?
W7 W8 W4 59.65(4) . . ?
W5 W8 W9 59.45(4) . . ?
W7 W8 W9 60.95(4) . . ?
W4 W8 W9 90.27(5) . . ?
W5 W8 I11 62.27(5) . . ?
W7 W8 I11 121.17(5) . . ?
W4 W8 I11 61.54(5) . . ?
W9 W8 I11 121.71(6) . . ?
W5 W8 I14 120.66(6) . . ?
W7 W8 I14 61.62(5) . . ?
W4 W8 I14 121.27(6) . . ?
W9 W8 I14 61.23(5) . . ?
I11 W8 I14 176.47(6) . . ?
W5 W8 I15 61.45(5) . . ?
W7 W8 I15 121.96(5) . . ?
W4 W8 I15 122.12(6) . . ?
W9 W8 I15 61.04(5) . . ?
I11 W8 I15 90.75(6) . . ?
I14 W8 I15 89.23(6) . . ?
W5 W8 I10 121.82(5) . . ?
W7 W8 I10 61.41(4) . . ?
W4 W8 I10 61.16(5) . . ?
W9 W8 I10 122.35(5) . . ?
I11 W8 I10 89.00(6) . . ?
I14 W8 I10 90.76(6) . . ?
I15 W8 I10 175.93(6) . . ?
W5 W8 I20 135.02(6) . . ?
W7 W8 I20 134.61(7) . . ?
W4 W8 I20 134.31(7) . . ?
W9 W8 I20 135.42(7) . . ?
I11 W8 I20 87.61(7) . . ?
I14 W8 I20 88.87(7) . . ?
I15 W8 I20 88.46(7) . . ?
I10 W8 I20 87.47(7) . . ?
W5 W9 W6 60.37(4) . . ?
W5 W9 W8 59.89(4) . . ?
W6 W9 W8 89.56(5) . . ?
W5 W9 W7 89.58(5) . . ?
W6 W9 W7 59.60(4) . . ?
W8 W9 W7 59.16(4) . . ?
W5 W9 I14 121.05(6) . . ?
W6 W9 I14 120.60(5) . . ?
W8 W9 I14 61.17(5) . . ?
W7 W9 I14 61.03(5) . . ?
W5 W9 I12 61.82(5) . . ?
W6 W9 I12 62.15(5) . . ?
W8 W9 I12 121.71(5) . . ?
W7 W9 I12 121.74(6) . . ?
I14 W9 I12 176.55(6) . . ?
W5 W9 I15 61.83(5) . . ?
W6 W9 I15 122.20(5) . . ?
W8 W9 I15 61.73(5) . . ?
W7 W9 I15 120.87(6) . . ?
I14 W9 I15 89.58(6) . . ?
I12 W9 I15 90.40(6) . . ?
W5 W9 I13 121.73(5) . . ?
W6 W9 I13 61.36(4) . . ?
W8 W9 I13 120.17(6) . . ?
W7 W9 I13 61.03(4) . . ?
I14 W9 I13 88.90(6) . . ?
I12 W9 I13 90.92(6) . . ?
I15 W9 I13 176.36(6) . . ?
W5 W9 I21 133.12(6) . . ?
W6 W9 I21 134.38(7) . . ?
W8 W9 I21 136.02(6) . . ?
W7 W9 I21 137.29(6) . . ?
I14 W9 I21 90.52(6) . . ?
I12 W9 I21 86.04(6) . . ?
I15 W9 I21 87.19(6) . . ?
I13 W9 I21 89.52(6) . . ?
W6 I8 W4 57.32(4) . . ?
W6 I8 W5 57.18(4) . . ?
W4 I8 W5 57.55(4) . . ?
W4 I9 W7 56.67(4) . . ?
W4 I9 W6 56.83(4) . . ?
W7 I9 W6 56.66(5) . . ?
W4 I10 W7 56.61(4) . . ?
W4 I10 W8 56.84(5) . . ?
W7 I10 W8 56.62(4) . . ?
W8 I11 W4 57.33(4) . . ?
W8 I11 W5 56.88(5) . . ?
W4 I11 W5 57.47(5) . . ?
W9 I12 W5 56.61(4) . . ?
W9 I12 W6 56.68(5) . . ?
W5 I12 W6 56.81(4) . . ?
W6 I13 W9 56.97(4) . . ?
W6 I13 W7 57.14(4) . . ?
W9 I13 W7 58.00(5) . . ?
W8 I14 W9 57.60(5) . . ?
W8 I14 W7 57.06(5) . . ?
W9 I14 W7 58.18(4) . . ?
W9 I15 W5 56.60(4) . . ?
W9 I15 W8 57.23(4) . . ?
W5 I15 W8 56.68(5) . . ?
O3 Lu1 O1 144.7(6) . . ?
O3 Lu1 O2 146.2(6) . . ?
O1 Lu1 O2 68.7(6) . . ?
O3 Lu1 N6 67.5(6) . . ?
O1 Lu1 N6 145.9(6) . . ?
O2 Lu1 N6 78.8(6) . . ?
O3 Lu1 N2 67.0(7) . . ?
O1 Lu1 N2 79.2(6) . . ?
O2 Lu1 N2 146.4(6) . . ?
N6 Lu1 N2 134.4(6) . . ?
O3 Lu1 N3 78.4(7) . . ?
O1 Lu1 N3 77.4(6) . . ?
O2 Lu1 N3 116.7(6) . . ?
N6 Lu1 N3 109.9(6) . . ?
N2 Lu1 N3 62.9(7) . . ?
O3 Lu1 N5 86.2(7) . . ?
O1 Lu1 N5 115.7(6) . . ?
O2 Lu1 N5 77.3(6) . . ?
N6 Lu1 N5 64.5(6) . . ?
N2 Lu1 N5 109.7(6) . . ?
N3 Lu1 N5 164.5(6) . . ?
O3 Lu1 N4 95.5(8) . . ?
O1 Lu1 N4 96.4(7) . . ?
O2 Lu1 N4 68.7(7) . . ?
N6 Lu1 N4 61.1(6) . . ?
N2 Lu1 N4 126.3(7) . . ?
N3 Lu1 N4 63.9(7) . . ?
N5 Lu1 N4 119.7(6) . . ?
O3 Lu1 N1 101.7(7) . . ?
O1 Lu1 N1 69.3(6) . . ?
O2 Lu1 N1 96.4(6) . . ?
N6 Lu1 N1 126.2(6) . . ?
N2 Lu1 N1 62.1(6) . . ?
N3 Lu1 N1 119.3(6) . . ?
N5 Lu1 N1 62.3(6) . . ?
N4 Lu1 N1 162.8(6) . . ?
C1 N1 C13 109.6(19) . . ?
C1 N1 C25 108(2) . . ?
C13 N1 C25 106.9(19) . . ?
C1 N1 Lu1 102.3(16) . . ?
C13 N1 Lu1 113.2(15) . . ?
C25 N1 Lu1 116.6(14) . . ?
N1 C1 C2 107(2) . . ?
C2 N2 C6 120(2) . . ?
C2 N2 Lu1 116.8(16) . . ?
C6 N2 Lu1 123.2(17) . . ?
N2 C2 C3 121(2) . . ?
N2 C2 C1 117(3) . . ?
C3 C2 C1 122(3) . . ?
C4 C3 C2 119(3) . . ?
C5 C4 C3 120(3) . . ?
C4 C5 C6 120(3) . . ?
N2 C6 C5 120(2) . . ?
N2 C6 C7 116(2) . . ?
C5 C6 C7 124(2) . . ?
C11 N3 C7 119(2) . . ?
C11 N3 Lu1 121.1(16) . . ?
C7 N3 Lu1 120.0(18) . . ?
N3 C7 C8 120(3) . . ?
N3 C7 C6 118(2) . . ?
C8 C7 C6 122(2) . . ?
C9 C8 C7 123(2) . . ?
C8 C9 C10 117(2) . . ?
C11 C10 C9 118(3) . . ?
N3 C11 C10 124(2) . . ?
N3 C11 C12 117(2) . . ?
C10 C11 C12 118(2) . . ?
C11 C12 N4 113(2) . . ?
C36 N4 C12 109(2) . . ?
C36 N4 C24 108(2) . . ?
C12 N4 C24 103(2) . . ?
C36 N4 Lu1 118.6(17) . . ?
C12 N4 Lu1 111.9(15) . . ?
C24 N4 Lu1 104.5(15) . . ?
N1 C13 C14 111(2) . . ?
C14 N5 C18 116(2) . . ?
C14 N5 Lu1 123.9(16) . . ?
C18 N5 Lu1 120.1(16) . . ?
N5 C14 C15 126(3) . . ?
N5 C14 C13 116(2) . . ?
C15 C14 C13 118(3) . . ?
C16 C15 C14 119(3) . . ?
C15 C16 C17 119(2) . . ?
C16 C17 C18 117(2) . . ?
N5 C18 C17 123(2) . . ?
N5 C18 C19 118(2) . . ?
C17 C18 C19 118(2) . . ?
C23 N6 C19 119(2) . . ?
C23 N6 Lu1 118.3(15) . . ?
C19 N6 Lu1 120.8(16) . . ?
C20 C19 N6 120(3) . . ?
C20 C19 C18 125(2) . . ?
N6 C19 C18 115(2) . . ?
C19 C20 C21 122(2) . . ?
C22 C21 C20 115(3) . . ?
C21 C22 C23 121(3) . . ?
N6 C23 C22 122(2) . . ?
N6 C23 C24 118(2) . . ?
C22 C23 C24 119(2) . . ?
N4 C24 C23 105(2) . . ?
C26 C25 N1 107(2) . . ?
N7 O1 Lu1 121.4(12) . . ?
C26 N7 O1 119(2) . . ?
C26 N7 C30 122(2) . . ?
O1 N7 C30 119(2) . . ?
N7 C26 C27 119(3) . . ?
N7 C26 C25 116(2) . . ?
C27 C26 C25 124(3) . . ?
C28 C27 C26 120(3) . . ?
C27 C28 C29 121(3) . . ?
C28 C29 C30 119(3) . . ?
N7 C30 C29 118(3) . . ?
N7 C30 C31 118(2) . . ?
C29 C30 C31 124(3) . . ?
N8 O2 Lu1 120.8(13) . . ?
O2 N8 C35 119(2) . . ?
O2 N8 C31 120(2) . . ?
C35 N8 C31 121(2) . . ?
C32 C31 N8 118(3) . . ?
C32 C31 C30 125(3) . . ?
N8 C31 C30 117(2) . . ?
C33 C32 C31 121(3) . . ?
C32 C33 C34 122(3) . . ?
C35 C34 C33 117(3) . . ?
N8 C35 C34 120(3) . . ?
N8 C35 C36 117(2) . . ?
C34 C35 C36 123(3) . . ?
N4 C36 C35 109(2) . . ?
S1 O3 Lu1 170.5(17) . . ?
O3 S1 C38B 123(4) . . ?
O3 S1 C37 109.3(19) . . ?
C38B S1 C37 119(4) . . ?
O3 S1 C38A 114(3) . . ?
C37 S1 C38A 86(4) . . ?
C39 S2 O4 105.6(15) . . ?
C39 S2 C40 108.1(12) . . ?
O4 S2 C40 96.9(17) . . ?
O5 S3 C41 99(2) . . ?
O5 S3 C42 102.6(19) . . ?
C41 S3 C42 91.9(19) . . ?
O6 S4 C44 104(5) . . ?
O6 S4 C43 140(7) . . ?
C44 S4 C43 94(6) . . ?
C45 C46 O7 112(4) . . ?
C47 O7 C46 112(4) . . ?
O7 C47 C48 109(4) . . ?
C49 C50 C51 90(4) . . ?
C52 C51 C50 103(5) . . ?
C51 C52 C53 152(7) . . ?
C54 C53 C52 85(2) . . ?
O8 S5 C55 114(3) . . ?
O8 S5 C56 112(3) . . ?
C55 S5 C56 104(5) . . ?

loop_
_geom_bond_atom_site_label_1
_geom_bond_atom_site_label_2
_geom_bond_distance
_geom_bond_site_symmetry_2
_geom_bond_publ_flag
W1 W3 2.6504(13) 3_655 ?
W1 W2 2.6650(13) . ?
W1 W2 2.6773(14) 3_655 ?
W1 W3 2.6989(14) . ?
W1 I4 2.7859(18) 3_655 ?
W1 I2 2.7905(18) . ?
W1 I1 2.7915(18) . ?
W1 I3 2.8074(18) 3_655 ?
W1 I5 2.846(2) . ?
W2 W3 2.6619(14) . ?
W2 W3 2.6689(15) 3_655 ?
W2 W1 2.6773(14) 3_655 ?
W2 I1 2.7684(16) 3_655 ?
W2 I2 2.7774(16) . ?
W2 I4 2.8276(18) . ?
W2 I3 2.8286(18) 3_655 ?
W2 I6 2.8300(19) . ?
W3 W1 2.6503(13) 3_655 ?
W3 W2 2.6690(15) 3_655 ?
W3 I1 2.7816(17) . ?
W3 I2 2.7987(17) . ?
W3 I4 2.8015(17) . ?
W3 I3 2.8069(17) . ?
W3 I7 2.8270(19) . ?
I1 W2 2.7684(16) 3_655 ?
I3 W1 2.8075(18) 3_655 ?
I3 W2 2.8286(18) 3_655 ?
I4 W1 2.7859(18) 3_655 ?
W4 W7 2.6502(14) . ?
W4 W8 2.6671(15) . ?
W4 W6 2.6737(16) . ?
W4 W5 2.6913(16) . ?
W4 I11 2.786(2) . ?
W4 I9 2.789(2) . ?
W4 I10 2.791(2) . ?
W4 I8 2.794(2) . ?
W4 I16 2.809(2) . ?
W5 W9 2.6487(14) . ?
W5 W8 2.6608(16) . ?
W5 W6 2.6696(16) . ?
W5 I12 2.796(2) . ?
W5 I15 2.797(2) . ?
W5 I8 2.798(2) . ?
W5 I11 2.812(2) . ?
W5 I17 2.827(2) . ?
W6 W9 2.6606(16) . ?
W6 W7 2.6689(16) . ?
W6 I8 2.7812(18) . ?
W6 I13 2.7852(18) . ?
W6 I12 2.815(2) . ?
W6 I9 2.830(2) . ?
W6 I18 2.830(2) . ?
W7 W8 2.6611(16) . ?
W7 W9 2.7093(16) . ?
W7 I14 2.790(2) . ?
W7 I9 2.794(2) . ?
W7 I13 2.795(2) . ?
W7 I10 2.798(2) . ?
W7 I19 2.837(2) . ?
W8 W9 2.6812(16) . ?
W8 I11 2.7744(19) . ?
W8 I14 2.7817(19) . ?
W8 I15 2.808(2) . ?
W8 I10 2.813(2) . ?
W8 I20 2.814(2) . ?
W9 I14 2.783(2) . ?
W9 I12 2.789(2) . ?
W9 I15 2.790(2) . ?
W9 I13 2.793(2) . ?
W9 I21 2.863(2) . ?
Lu1 O3 2.261(18) . ?
Lu1 O1 2.293(17) . ?
Lu1 O2 2.298(16) . ?
Lu1 N6 2.551(19) . ?
Lu1 N2 2.55(2) . ?
Lu1 N3 2.600(19) . ?
Lu1 N5 2.603(18) . ?
Lu1 N4 2.66(2) . ?
Lu1 N1 2.66(2) . ?
N1 C1 1.48(3) . ?
N1 C13 1.50(3) . ?
N1 C25 1.52(3) . ?
C1 C2 1.50(3) . ?
N2 C2 1.33(3) . ?
N2 C6 1.35(3) . ?
C2 C3 1.42(4) . ?
C3 C4 1.38(4) . ?
C4 C5 1.33(4) . ?
C5 C6 1.41(3) . ?
C6 C7 1.46(4) . ?
N3 C11 1.34(3) . ?
N3 C7 1.36(3) . ?
C7 C8 1.41(4) . ?
C8 C9 1.36(4) . ?
C9 C10 1.42(4) . ?
C10 C11 1.41(3) . ?
C11 C12 1.46(4) . ?
C12 N4 1.49(3) . ?
N4 C36 1.45(3) . ?
N4 C24 1.51(4) . ?
C13 C14 1.52(3) . ?
N5 C14 1.32(3) . ?
N5 C18 1.33(3) . ?
C14 C15 1.37(3) . ?
C15 C16 1.35(4) . ?
C16 C17 1.39(4) . ?
C17 C18 1.43(3) . ?
C18 C19 1.52(4) . ?
N6 C23 1.31(3) . ?
N6 C19 1.39(3) . ?
C19 C20 1.35(4) . ?
C20 C21 1.45(4) . ?
C21 C22 1.36(4) . ?
C22 C23 1.41(4) . ?
C23 C24 1.52(3) . ?
C25 C26 1.50(4) . ?
O1 N7 1.36(3) . ?
N7 C26 1.34(3) . ?
N7 C30 1.37(3) . ?
C26 C27 1.40(4) . ?
C27 C28 1.32(4) . ?
C28 C29 1.39(5) . ?
C29 C30 1.40(4) . ?
C30 C31 1.45(4) . ?
O2 N8 1.33(3) . ?
N8 C35 1.36(4) . ?
N8 C31 1.38(4) . ?
C31 C32 1.37(4) . ?
C32 C33 1.31(5) . ?
C33 C34 1.40(5) . ?
C34 C35 1.39(4) . ?
C35 C36 1.48(4) . ?
O3 S1 1.42(2) . ?
S1 C38B 1.68(12) . ?
S1 C37 1.71(5) . ?
S1 C38A 1.75(8) . ?
O4 S2 1.72(3) . ?
S2 C39 1.574(15) . ?
S2 C40 1.79(3) . ?
O5 S3 1.55(3) . ?
S3 C41 1.65(4) . ?
S3 C42 1.77(4) . ?
S4 O6 1.51(2) . ?
S4 C44 1.60(11) . ?
S4 C43 1.75(11) . ?
C45 C46 1.46(6) . ?
C46 O7 1.55(6) . ?
O7 C47 1.37(5) . ?
C47 C48 1.48(6) . ?
C49 C50 1.44(2) . ?
C50 C51 1.46(2) . ?
C51 C52 1.42(5) . ?
C52 C53 1.51(3) . ?
C53 C54 1.45(5) . ?
S5 O8 1.34(5) . ?
S5 C55 1.64(2) . ?
S5 C56 1.65(2) . ?
